data_7240446
loop_
_publ_author_name
'Hadian, Mojgan'
'Shaabani, Shabnam'
'Patil, Pravin'
'Shishkina, Svitlana V.'
'B\"oltz, Harry'
'D\"omling, Alexander'

_publ_section_title
;
 Sustainability by design: automated nanoscale 2,3,4-trisubstituted
 quinazoline diversity
;
_journal_issue 8
_journal_name_full 'Green Chemistry'
_journal_page_first 2459
_journal_page_last 2467
_journal_paper_doi 10.1039/D0GC00363H
_journal_volume 22
_journal_year 2020
_chemical_formula_sum 'C11 H9 N O4'
_chemical_formula_weight 219.19
_space_group_crystal_system monoclinic
_space_group_IT_number 15
_space_group_name_Hall '-C 2yc'
_space_group_name_H-M_alt 'C 1 2/c 1'
_atom_sites_solution_hydrogens geom
_audit_creation_method SHELXL-2016/6
_audit_update_record
;
2019-11-29 deposited with the CCDC.	2020-02-21 downloaded from the CCDC.
;
_cell_angle_alpha 90
_cell_angle_beta 102.39(3)
_cell_angle_gamma 90
_cell_formula_units_Z 8
_cell_length_a 20.522(5)
_cell_length_b 3.8101(12)
_cell_length_c 26.193(8)
_cell_measurement_reflns_used 465
_cell_measurement_temperature 293(2)
_cell_measurement_theta_max 20.807
_cell_measurement_theta_min 4.009
_cell_volume 2000.4(10)
_computing_structure_refinement 'SHELXL-2016/6 (Sheldrick, 2016)'
_computing_structure_solution 'SHELXT 2014/5 (Sheldrick, 2014)'
_diffrn_ambient_temperature 293(2)
_diffrn_detector_area_resol_mean 16.1827
_diffrn_measured_fraction_theta_full 0.997
_diffrn_measured_fraction_theta_max 0.998
_diffrn_measurement_device_type 'Xcalibur, Sapphire3'
_diffrn_measurement_method '\w scans'
_diffrn_radiation_type MoK\a
_diffrn_radiation_wavelength 0.71073
_diffrn_reflns_av_R_equivalents 0.1005
_diffrn_reflns_av_unetI/netI 0.1078
_diffrn_reflns_Laue_measured_fraction_full 0.997
_diffrn_reflns_Laue_measured_fraction_max 0.998
_diffrn_reflns_limit_h_max 28
_diffrn_reflns_limit_h_min -24
_diffrn_reflns_limit_k_max 5
_diffrn_reflns_limit_k_min -5
_diffrn_reflns_limit_l_max 24
_diffrn_reflns_limit_l_min -36
_diffrn_reflns_number 9140
_diffrn_reflns_point_group_measured_fraction_full 0.997
_diffrn_reflns_point_group_measured_fraction_max 0.998
_diffrn_reflns_theta_full 25.242
_diffrn_reflns_theta_max 29.999
_diffrn_reflns_theta_min 3.391
_diffrn_source 'Enhance (Mo) X-ray Source'
_exptl_absorpt_coefficient_mu 0.113
_exptl_absorpt_correction_T_max 1.00000
_exptl_absorpt_correction_T_min 0.03238
_exptl_absorpt_correction_type multi-scan
_exptl_absorpt_process_details
;
CrysAlisPro 1.171.39.46 (Rigaku Oxford Diffraction, 2018)
Empirical absorption correction using spherical harmonics,
 implemented in SCALE3 ABSPACK scaling algorithm.
;
_exptl_crystal_colour colourless
_exptl_crystal_density_diffrn 1.456
_exptl_crystal_description stick
_exptl_crystal_F_000 912
_exptl_crystal_size_max 0.300
_exptl_crystal_size_mid 0.080
_exptl_crystal_size_min 0.050
_refine_diff_density_max 0.238
_refine_diff_density_min -0.180
_refine_diff_density_rms 0.053
_refine_ls_extinction_method none
_refine_ls_goodness_of_fit_ref 0.858
_refine_ls_hydrogen_treatment constr
_refine_ls_matrix_type full
_refine_ls_number_parameters 146
_refine_ls_number_reflns 2930
_refine_ls_number_restraints 0
_refine_ls_restrained_S_all 0.858
_refine_ls_R_factor_all 0.2002
_refine_ls_R_factor_gt 0.0758
_refine_ls_shift/su_max 0.000
_refine_ls_shift/su_mean 0.000
_refine_ls_structure_factor_coef Fsqd
_refine_ls_weighting_details 'w=1/[\s^2^(Fo^2^)+(0.0940P)^2^] where P=(Fo^2^+2Fc^2^)/3'
_refine_ls_weighting_scheme calc
_refine_ls_wR_factor_gt 0.1904
_refine_ls_wR_factor_ref 0.2470
_reflns_Friedel_coverage 0.000
_reflns_number_gt 933
_reflns_number_total 2930
_reflns_threshold_expression 'I > 2\s(I)'
_cod_data_source_file d0gc00363h2.cif
_cod_data_source_block ad26
_cod_depositor_comments 'Adding full bibliography for 7240443--7240446.cif.'
_cod_original_sg_symbol_H-M 'C 2/c'
_cod_database_code 7240446
_shelx_shelxl_version_number 2016/6
_shelx_space_group_comment
;
The symmetry employed for this shelxl refinement is uniquely defined
by the following loop, which should always be used as a source of
symmetry information in preference to the above space-group names.
They are only intended as comments.
;
_shelx_estimated_absorpt_t_min 0.967
_shelx_estimated_absorpt_t_max 0.994

loop_
_space_group_symop_operation_xyz
'x, y, z'
'-x, y, -z+1/2'
'x+1/2, y+1/2, z'
'-x+1/2, y+1/2, -z+1/2'
'-x, -y, -z'
'x, -y, z-1/2'
'-x+1/2, -y+1/2, -z'
'x+1/2, -y+1/2, z-1/2'

loop_
_atom_site_label
_atom_site_type_symbol
_atom_site_fract_x
_atom_site_fract_y
_atom_site_fract_z
_atom_site_U_iso_or_equiv
_atom_site_adp_type
_atom_site_occupancy
_atom_site_site_symmetry_order
_atom_site_calc_flag
_atom_site_refinement_flags_posn
_atom_site_refinement_flags_adp
_atom_site_refinement_flags_occupancy
_atom_site_disorder_assembly
_atom_site_disorder_group
O1 O 0.56941(13) -0.0067(8) 0.53876(10) 0.0992(9) Uani 1 1 d . . . . .
O2 O 0.43111(10) 0.4394(6) 0.65667(8) 0.0822(7) Uani 1 1 d . . . . .
O3 O 0.24094(12) 0.8567(7) 0.57243(10) 0.0979(9) Uani 1 1 d . . . . .
O4 O 0.31629(12) 0.7102(8) 0.64143(9) 0.0936(8) Uani 1 1 d . . . . .
H4O H 0.352542 0.610548 0.648262 0.140 Uiso 1 1 calc R U . . .
N1 N 0.50112(11) 0.2236(6) 0.60863(9) 0.0653(7) Uani 1 1 d . . . . .
H1N H 0.504932 0.189628 0.576947 0.078 Uiso 1 1 calc R U . . .
C1 C 0.55599(14) 0.1103(8) 0.64757(12) 0.0624(8) Uani 1 1 d . . . . .
C2 C 0.55756(17) 0.1457(9) 0.69998(13) 0.0755(9) Uani 1 1 d . . . . .
H2 H 0.521610 0.245063 0.711116 0.091 Uiso 1 1 calc R U . . .
C3 C 0.61377(17) 0.0310(9) 0.73659(14) 0.0813(10) Uani 1 1 d . . . . .
H3 H 0.614872 0.055022 0.772096 0.098 Uiso 1 1 calc R U . . .
C4 C 0.66673(17) -0.1150(9) 0.72087(15) 0.0795(10) Uani 1 1 d . . . . .
H4 H 0.703832 -0.188423 0.745560 0.095 Uiso 1 1 calc R U . . .
C5 C 0.66533(16) -0.1537(8) 0.66858(15) 0.0765(9) Uani 1 1 d . . . . .
H5 H 0.701560 -0.254180 0.657982 0.092 Uiso 1 1 calc R U . . .
C6 C 0.61014(14) -0.0441(8) 0.63121(12) 0.0633(8) Uani 1 1 d . . . . .
C7 C 0.61205(17) -0.0918(9) 0.57696(15) 0.0801(10) Uani 1 1 d . . . . .
H7 H 0.650011 -0.199456 0.570241 0.096 Uiso 1 1 calc R U . . .
C8 C 0.44366(15) 0.3773(8) 0.61392(12) 0.0634(8) Uani 1 1 d . . . . .
C9 C 0.39790(15) 0.4602(8) 0.56370(11) 0.0706(9) Uani 1 1 d . . . . .
H9 H 0.413796 0.406243 0.533950 0.085 Uiso 1 1 calc R U . . .
C10 C 0.33694(16) 0.6015(9) 0.55493(13) 0.0768(10) Uani 1 1 d . . . . .
H10 H 0.317079 0.625475 0.519697 0.092 Uiso 1 1 calc R U . . .
C11 C 0.29504(17) 0.7271(9) 0.59061(14) 0.0759(9) Uani 1 1 d . . . . .

loop_
_atom_site_aniso_label
_atom_site_aniso_U_11
_atom_site_aniso_U_22
_atom_site_aniso_U_33
_atom_site_aniso_U_23
_atom_site_aniso_U_13
_atom_site_aniso_U_12
O1 0.0788(17) 0.138(2) 0.0807(16) -0.0043(14) 0.0165(14) 0.0295(16)
O2 0.0653(15) 0.1158(19) 0.0658(14) -0.0023(12) 0.0144(11) 0.0169(13)
O3 0.0661(16) 0.121(2) 0.1036(19) 0.0033(15) 0.0116(14) 0.0302(14)
O4 0.0667(16) 0.135(2) 0.0788(16) -0.0137(14) 0.0144(13) 0.0244(14)
N1 0.0548(15) 0.0774(17) 0.0639(15) -0.0003(12) 0.0128(12) 0.0077(12)
C1 0.0523(17) 0.0618(18) 0.0709(19) -0.0004(15) 0.0085(14) 0.0002(14)
C2 0.065(2) 0.083(2) 0.080(2) -0.0003(17) 0.0178(17) 0.0082(16)
C3 0.074(2) 0.086(2) 0.079(2) -0.0008(18) 0.0051(18) 0.0089(19)
C4 0.0566(19) 0.080(2) 0.094(3) 0.0120(19) -0.0012(17) 0.0025(17)
C5 0.0531(18) 0.069(2) 0.104(3) 0.0069(18) 0.0094(17) 0.0041(15)
C6 0.0528(17) 0.0605(18) 0.078(2) 0.0004(15) 0.0162(15) 0.0010(13)
C7 0.062(2) 0.087(2) 0.096(3) 0.001(2) 0.027(2) 0.0060(18)
C8 0.0571(18) 0.0715(19) 0.0612(19) 0.0011(14) 0.0114(15) 0.0044(14)
C9 0.061(2) 0.086(2) 0.0634(18) -0.0014(16) 0.0117(16) 0.0122(16)
C10 0.073(2) 0.082(2) 0.073(2) -0.0046(16) 0.0082(18) 0.0137(17)
C11 0.060(2) 0.077(2) 0.089(3) -0.0059(18) 0.0109(19) 0.0012(16)

loop_
_atom_type_symbol
_atom_type_description
_atom_type_scat_dispersion_real
_atom_type_scat_dispersion_imag
_atom_type_scat_source
C C 0.0033 0.0016 'International Tables Vol C Tables 4.2.6.8 and 6.1.1.4'
H H 0.0000 0.0000 'International Tables Vol C Tables 4.2.6.8 and 6.1.1.4'
N N 0.0061 0.0033 'International Tables Vol C Tables 4.2.6.8 and 6.1.1.4'
O O 0.0106 0.0060 'International Tables Vol C Tables 4.2.6.8 and 6.1.1.4'

loop_
_geom_angle_atom_site_label_1
_geom_angle_atom_site_label_2
_geom_angle_atom_site_label_3
_geom_angle
_geom_angle_site_symmetry_1
_geom_angle_site_symmetry_3
_geom_angle_publ_flag
C11 O4 H4O 109.5 . . ?
C8 N1 C1 129.5(3) . . ?
C8 N1 H1N 115.3 . . ?
C1 N1 H1N 115.3 . . ?
C2 C1 C6 119.8(3) . . ?
C2 C1 N1 122.3(3) . . ?
C6 C1 N1 117.9(3) . . ?
C1 C2 C3 119.5(3) . . ?
C1 C2 H2 120.3 . . ?
C3 C2 H2 120.3 . . ?
C4 C3 C2 120.9(3) . . ?
C4 C3 H3 119.5 . . ?
C2 C3 H3 119.5 . . ?
C3 C4 C5 119.9(3) . . ?
C3 C4 H4 120.0 . . ?
C5 C4 H4 120.0 . . ?
C4 C5 C6 120.6(3) . . ?
C4 C5 H5 119.7 . . ?
C6 C5 H5 119.7 . . ?
C5 C6 C1 119.3(3) . . ?
C5 C6 C7 117.7(3) . . ?
C1 C6 C7 123.0(3) . . ?
O1 C7 C6 127.4(3) . . ?
O1 C7 H7 116.3 . . ?
C6 C7 H7 116.3 . . ?
O2 C8 N1 122.5(3) . . ?
O2 C8 C9 123.7(3) . . ?
N1 C8 C9 113.8(3) . . ?
C10 C9 C8 129.2(3) . . ?
C10 C9 H9 115.4 . . ?
C8 C9 H9 115.4 . . ?
C9 C10 C11 132.2(3) . . ?
C9 C10 H10 113.9 . . ?
C11 C10 H10 113.9 . . ?
O3 C11 O4 119.7(3) . . ?
O3 C11 C10 119.4(3) . . ?
O4 C11 C10 120.9(3) . . ?

loop_
_geom_bond_atom_site_label_1
_geom_bond_atom_site_label_2
_geom_bond_distance
_geom_bond_site_symmetry_2
_geom_bond_publ_flag
O1 C7 1.223(4) . ?
O2 C8 1.224(3) . ?
O3 C11 1.215(4) . ?
O4 C11 1.310(4) . ?
O4 H4O 0.8200 . ?
N1 C8 1.350(4) . ?
N1 C1 1.415(4) . ?
N1 H1N 0.8600 . ?
C1 C2 1.373(4) . ?
C1 C6 1.403(4) . ?
C2 C3 1.402(4) . ?
C2 H2 0.9300 . ?
C3 C4 1.361(5) . ?
C3 H3 0.9300 . ?
C4 C5 1.372(5) . ?
C4 H4 0.9300 . ?
C5 C6 1.393(4) . ?
C5 H5 0.9300 . ?
C6 C7 1.441(5) . ?
C7 H7 0.9300 . ?
C8 C9 1.477(4) . ?
C9 C10 1.336(4) . ?
C9 H9 0.9300 . ?
C10 C11 1.479(4) . ?
C10 H10 0.9300 . ?

loop_
_geom_hbond_atom_site_label_D
_geom_hbond_atom_site_label_H
_geom_hbond_atom_site_label_A
_geom_hbond_distance_DH
_geom_hbond_distance_HA
_geom_hbond_distance_DA
_geom_hbond_angle_DHA
_geom_hbond_site_symmetry_A
N1 H1N O1 0.86 1.97 2.680(3) 139.2 .
O4 H4O O2 0.82 1.71 2.524(3) 172.4 .

loop_
_geom_torsion_atom_site_label_1
_geom_torsion_atom_site_label_2
_geom_torsion_atom_site_label_3
_geom_torsion_atom_site_label_4
_geom_torsion
_geom_torsion_site_symmetry_1
_geom_torsion_site_symmetry_2
_geom_torsion_site_symmetry_3
_geom_torsion_site_symmetry_4
_geom_torsion_publ_flag
C8 N1 C1 C2 0.1(5) . . . . ?
C8 N1 C1 C6 179.9(3) . . . . ?
C6 C1 C2 C3 0.8(5) . . . . ?
N1 C1 C2 C3 -179.4(3) . . . . ?
C1 C2 C3 C4 0.0(5) . . . . ?
C2 C3 C4 C5 -0.5(5) . . . . ?
C3 C4 C5 C6 0.2(5) . . . . ?
C4 C5 C6 C1 0.6(5) . . . . ?
C4 C5 C6 C7 179.8(3) . . . . ?
C2 C1 C6 C5 -1.1(5) . . . . ?
N1 C1 C6 C5 179.1(3) . . . . ?
C2 C1 C6 C7 179.7(3) . . . . ?
N1 C1 C6 C7 -0.1(4) . . . . ?
C5 C6 C7 O1 -178.4(3) . . . . ?
C1 C6 C7 O1 0.8(6) . . . . ?
C1 N1 C8 O2 -0.6(5) . . . . ?
C1 N1 C8 C9 179.7(3) . . . . ?
O2 C8 C9 C10 -1.8(6) . . . . ?
N1 C8 C9 C10 177.9(3) . . . . ?
C8 C9 C10 C11 1.1(7) . . . . ?
C9 C10 C11 O3 177.9(4) . . . . ?
C9 C10 C11 O4 0.0(6) . . . . ?
